data_1575434
loop_
_publ_author_name
'Cruz, Tiago F. C.'
'L&#xf3;pez-S&#xe1;nchez, Bel&#xe9;n'
'Lemos, M Am&#xe9;lia N D A'
'Romerosa, Antonio'
'Martins, Lu&#xed;sa M D R S'

_publ_section_title
;
 Borane-functionalized heteroscorpionate copper complexes as catalysts for
 azide-alkyne cycloaddition.
;
_journal_issue 36
_journal_name_full 'Dalton transactions (Cambridge, England : 2003)'
_journal_page_first 13472
_journal_page_last 13482
_journal_paper_doi 10.1039/d5dt01595b
_journal_volume 54
_journal_year 2025
_chemical_formula_moiety 'C28 H40 B Cu F4 N8'
_chemical_formula_sum 'C28 H40 B Cu F4 N8'
_chemical_formula_weight 639.03
_space_group_crystal_system triclinic
_space_group_IT_number 2
_space_group_name_Hall '-P 1'
_space_group_name_H-M_alt 'P -1'
_atom_sites_solution_hydrogens geom
_audit_creation_method SHELXL-2019/3
_audit_update_record
;
2025-08-12 deposited with the CCDC.	2025-08-13 downloaded from the CCDC.
;
_cell_angle_alpha 100.60(3)
_cell_angle_beta 96.12(4)
_cell_angle_gamma 97.88(3)
_cell_formula_units_Z 2
_cell_length_a 8.226(11)
_cell_length_b 13.824(17)
_cell_length_c 14.502(18)
_cell_measurement_reflns_used 2686
_cell_measurement_temperature 150
_cell_measurement_theta_max 23.47
_cell_measurement_theta_min 2.30
_cell_volume 1591(4)
_computing_cell_refinement 'Bruker SAINT'
_computing_data_collection 'Bruker APEX2'
_computing_data_reduction 'Bruker SAINT'
_computing_molecular_graphics enCIFer
_computing_publication_material Mercury
_computing_structure_refinement 'SHELXL-2019/2 (Sheldrick, 2019)'
_computing_structure_solution 'SHELXT 2014/5 (Sheldrick, 2014)'
_diffrn_ambient_temperature 150
_diffrn_measured_fraction_theta_full 0.991
_diffrn_measured_fraction_theta_max 0.977
_diffrn_measurement_device_type 'Bruker APEX-II CCD'
_diffrn_measurement_method '\f and \w scans'
_diffrn_radiation_type MoK\a
_diffrn_radiation_wavelength 0.71073
_diffrn_reflns_av_R_equivalents 0.0482
_diffrn_reflns_av_unetI/netI 0.0843
_diffrn_reflns_Laue_measured_fraction_full 0.991
_diffrn_reflns_Laue_measured_fraction_max 0.977
_diffrn_reflns_limit_h_max 10
_diffrn_reflns_limit_h_min -10
_diffrn_reflns_limit_k_max 17
_diffrn_reflns_limit_k_min -17
_diffrn_reflns_limit_l_max 13
_diffrn_reflns_limit_l_min -18
_diffrn_reflns_number 12173
_diffrn_reflns_point_group_measured_fraction_full 0.991
_diffrn_reflns_point_group_measured_fraction_max 0.977
_diffrn_reflns_theta_full 25.242
_diffrn_reflns_theta_max 26.768
_diffrn_reflns_theta_min 1.442
_exptl_absorpt_coefficient_mu 0.741
_exptl_absorpt_correction_T_max 0.985
_exptl_absorpt_correction_T_min 0.93
_exptl_absorpt_correction_type multi-scan
_exptl_crystal_colour white
_exptl_crystal_density_diffrn 1.334
_exptl_crystal_description prism
_exptl_crystal_F_000 668
_exptl_crystal_size_max 0.10
_exptl_crystal_size_mid 0.02
_exptl_crystal_size_min 0.02
_refine_diff_density_max 1.897
_refine_diff_density_min -0.924
_refine_diff_density_rms 0.139
_refine_ls_extinction_method none
_refine_ls_goodness_of_fit_ref 1.272
_refine_ls_hydrogen_treatment constr
_refine_ls_matrix_type full
_refine_ls_number_parameters 387
_refine_ls_number_reflns 6633
_refine_ls_number_restraints 0
_refine_ls_restrained_S_all 1.272
_refine_ls_R_factor_all 0.1566
_refine_ls_R_factor_gt 0.1131
_refine_ls_shift/su_max 2.554
_refine_ls_shift/su_mean 0.140
_refine_ls_structure_factor_coef Fsqd
_refine_ls_weighting_details 'w=1/[\s^2^(Fo^2^)+(0.2000P)^2^] where P=(Fo^2^+2Fc^2^)/3'
_refine_ls_weighting_scheme calc
_refine_ls_wR_factor_gt 0.3228
_refine_ls_wR_factor_ref 0.3615
_reflns_Friedel_coverage 0.000
_reflns_number_gt 4187
_reflns_number_total 6633
_reflns_threshold_expression 'I > 2\s(I)'
_cod_data_source_file d5dt01595b3.cif
_cod_data_source_block 3a
_cod_depositor_comments 'Adding full bibliography for 1575433--1575435.cif.'
_cod_original_cell_volume 1591(3)
_cod_database_code 1575434
_shelx_shelxl_version_number 2019/3
_shelx_space_group_comment
;
The symmetry employed for this shelxl refinement is uniquely defined
by the following loop, which should always be used as a source of
symmetry information in preference to the above space-group names.
They are only intended as comments.
;
_shelx_estimated_absorpt_t_min 0.930
_shelx_estimated_absorpt_t_max 0.985

loop_
_space_group_symop_operation_xyz
'x, y, z'
'-x, -y, -z'

loop_
_atom_site_label
_atom_site_type_symbol
_atom_site_fract_x
_atom_site_fract_y
_atom_site_fract_z
_atom_site_U_iso_or_equiv
_atom_site_adp_type
_atom_site_occupancy
_atom_site_site_symmetry_order
_atom_site_calc_flag
_atom_site_refinement_flags_posn
_atom_site_refinement_flags_adp
_atom_site_refinement_flags_occupancy
_atom_site_disorder_assembly
_atom_site_disorder_group
Cu1 Cu 0.46622(10) 0.79082(5) 0.27517(6) 0.0454(4) Uani 1 1 d . . . . .
N2 N 0.4716(6) 0.9955(4) 0.2364(4) 0.0369(11) Uani 1 1 d . . . . .
N4 N 0.6954(6) 0.9170(4) 0.1771(4) 0.0385(12) Uani 1 1 d . . . . .
N1 N 0.3898(6) 0.9215(4) 0.2741(4) 0.0475(14) Uani 1 1 d . . . . .
N3 N 0.6833(7) 0.8298(4) 0.2094(4) 0.0450(13) Uani 1 1 d . . . . .
N5 N 0.5130(7) 0.6891(4) 0.3526(4) 0.0472(14) Uani 1 1 d . . . . .
N6 N 0.4509(9) 0.5901(4) 0.3203(5) 0.0645(19) Uani 1 1 d . . . . .
N7 N 0.3100(9) 0.6852(5) 0.1640(5) 0.071(2) Uani 1 1 d . . . . .
C3 C 0.3752(8) 1.0643(5) 0.2211(5) 0.0419(14) Uani 1 1 d . . . . .
C11 C 0.6521(7) 1.0052(4) 0.2359(5) 0.0385(14) Uani 1 1 d . . . . .
H11 H 0.685898 1.062419 0.207283 0.046 Uiso 1 1 calc R U . . .
C12 C 0.7454(8) 1.0265(5) 0.3358(5) 0.0462(16) Uani 1 1 d . . . . .
H12A H 0.716597 0.969968 0.365174 0.055 Uiso 1 1 calc R U . . .
H12B H 0.863523 1.034252 0.332430 0.055 Uiso 1 1 calc R U . . .
C8 C 0.7662(8) 0.9120(5) 0.0963(5) 0.0442(15) Uani 1 1 d . . . . .
C13 C 0.7071(9) 1.1181(6) 0.3959(6) 0.0564(18) Uani 1 1 d . . . . .
H13 H 0.743852 1.178002 0.378428 0.068 Uiso 1 1 calc R U . . .
C4 C 0.4321(9) 1.1543(5) 0.1828(6) 0.0532(18) Uani 1 1 d . . . . .
H4A H 0.509948 1.200591 0.230082 0.080 Uiso 1 1 calc R U . . .
H4B H 0.338682 1.185283 0.166104 0.080 Uiso 1 1 calc R U . . .
H4C H 0.484311 1.134966 0.127691 0.080 Uiso 1 1 calc R U . . .
C2 C 0.2242(9) 1.0323(6) 0.2479(6) 0.059(2) Uani 1 1 d . . . . .
H2 H 0.130108 1.062581 0.244440 0.071 Uiso 1 1 calc R U . . .
C9 C 0.7907(10) 0.9986(6) 0.0469(5) 0.0558(19) Uani 1 1 d . . . . .
H9A H 0.686811 1.021071 0.034258 0.084 Uiso 1 1 calc R U . . .
H9B H 0.832467 0.977862 -0.011741 0.084 Uiso 1 1 calc R U . . .
H9C H 0.868626 1.051964 0.086524 0.084 Uiso 1 1 calc R U . . .
C6 C 0.7505(11) 0.7687(6) 0.1482(6) 0.063(2) Uani 1 1 d . . . . .
C1 C 0.2412(8) 0.9463(6) 0.2808(6) 0.058(2) Uani 1 1 d . . . . .
C7 C 0.8043(11) 0.8181(6) 0.0762(5) 0.061(2) Uani 1 1 d . . . . .
H7 H 0.855506 0.791433 0.025353 0.073 Uiso 1 1 calc R U . . .
C27 C 0.1369(9) 0.5638(6) 0.4052(7) 0.063(2) Uani 1 1 d . . . . .
H27 H 0.134659 0.496411 0.405536 0.076 Uiso 1 1 calc R U . . .
C19 C 0.7512(9) 0.7892(6) 0.4634(6) 0.065(2) Uani 1 1 d . . . . .
H19A H 0.836482 0.806291 0.426186 0.097 Uiso 1 1 calc R U . . .
H19B H 0.801009 0.782757 0.524507 0.097 Uiso 1 1 calc R U . . .
H19C H 0.683372 0.840556 0.470979 0.097 Uiso 1 1 calc R U . . .
C15 C 0.6475(8) 0.6932(6) 0.4149(6) 0.055(2) Uani 1 1 d . . . . .
C26 C 0.1511(10) 0.5948(6) 0.3136(7) 0.072(3) Uani 1 1 d . . . . .
H26A H 0.167009 0.666992 0.324523 0.087 Uiso 1 1 calc R U . . .
H26B H 0.047462 0.569901 0.272152 0.087 Uiso 1 1 calc R U . . .
C14 C 0.6304(12) 1.1247(7) 0.4680(7) 0.088(3) Uani 1 1 d . . . . .
H14A H 0.590576 1.067417 0.488935 0.106 Uiso 1 1 calc R U . . .
H14B H 0.614172 1.186758 0.499723 0.106 Uiso 1 1 calc R U . . .
C28 C 0.1273(10) 0.6205(7) 0.4835(9) 0.083(3) Uani 1 1 d . . . . .
H28A H 0.129056 0.688430 0.486590 0.099 Uiso 1 1 calc R U . . .
H28B H 0.118648 0.594015 0.537544 0.099 Uiso 1 1 calc R U . . .
C5 C 0.1124(10) 0.8818(8) 0.3194(9) 0.093(4) Uani 1 1 d . . . . .
H5A H 0.074537 0.921408 0.371982 0.140 Uiso 1 1 calc R U . . .
H5B H 0.160187 0.828555 0.340046 0.140 Uiso 1 1 calc R U . . .
H5C H 0.020490 0.854455 0.270751 0.140 Uiso 1 1 calc R U . . .
C25 C 0.2894(14) 0.5594(6) 0.2637(6) 0.076(3) Uani 1 1 d . . . . .
H25 H 0.267846 0.486353 0.251449 0.092 Uiso 1 1 calc R U . . .
N8 N 0.2884(18) 0.5879(6) 0.1719(6) 0.144(6) Uani 1 1 d . . . . .
C17 C 0.5490(13) 0.5331(7) 0.3642(10) 0.097(4) Uani 1 1 d . . . . .
C16 C 0.6697(11) 0.5959(7) 0.4214(10) 0.098(4) Uani 1 1 d . . . . .
H16 H 0.754693 0.578433 0.459464 0.118 Uiso 1 1 calc R U . . .
C10 C 0.7631(16) 0.6666(6) 0.1616(7) 0.087(3) Uani 1 1 d . . . . .
H10A H 0.778891 0.666125 0.228040 0.130 Uiso 1 1 calc R U . . .
H10B H 0.855582 0.644717 0.133355 0.130 Uiso 1 1 calc R U . . .
H10C H 0.663177 0.622603 0.132063 0.130 Uiso 1 1 calc R U . . .
B1 B -0.0134(10) 0.2734(6) 0.2318(6) 0.0513(19) Uani 1 1 d . . . . .
C18 C 0.5079(17) 0.4183(8) 0.3396(16) 0.178(9) Uani 1 1 d . . . . .
H18A H 0.570763 0.391019 0.385290 0.267 Uiso 1 1 calc R U . . .
H18B H 0.535541 0.394428 0.277645 0.267 Uiso 1 1 calc R U . . .
H18C H 0.391781 0.397907 0.340383 0.267 Uiso 1 1 calc R U . . .
F1 F 0.0554(11) 0.2452(7) 0.1513(5) 0.144(3) Uani 1 1 d . . . . .
F2 F 0.0963(13) 0.3049(11) 0.3024(7) 0.254(8) Uani 1 1 d . . . . .
F3 F -0.1081(19) 0.3436(9) 0.2285(9) 0.236(7) Uani 1 1 d . . . . .
F4 F -0.111(2) 0.2042(8) 0.2345(11) 0.317(11) Uani 1 1 d . . . . .
C24 C 0.3015(15) 0.7849(8) 0.0410(7) 0.114(5) Uani 1 1 d . . . . .
H24A H 0.254016 0.832825 0.082008 0.171 Uiso 1 1 calc R U . . .
H24B H 0.244138 0.773845 -0.022200 0.171 Uiso 1 1 calc R U . . .
H24C H 0.416438 0.809706 0.040999 0.171 Uiso 1 1 calc R U . . .
C20 C 0.286(2) 0.6894(9) 0.0751(7) 0.170(9) Uani 1 1 d . . . . .
C22 C 0.226(6) 0.5343(11) 0.0880(10) 0.51(3) Uani 1 1 d . . . . .
C21 C 0.167(2) 0.6085(8) 0.0258(10) 0.144(6) Uani 1 1 d . . . . .
H21 H 0.083311 0.601381 -0.024711 0.172 Uiso 1 1 calc R U . . .
C23 C 0.129(5) 0.4328(11) 0.0739(15) 0.39(2) Uani 1 1 d . . . . .
H23A H 0.020288 0.431967 0.042516 0.586 Uiso 1 1 calc R U . . .
H23B H 0.121730 0.414610 0.134202 0.586 Uiso 1 1 calc R U . . .
H23C H 0.183738 0.386145 0.035743 0.586 Uiso 1 1 calc R U . . .

loop_
_atom_site_aniso_label
_atom_site_aniso_U_11
_atom_site_aniso_U_22
_atom_site_aniso_U_33
_atom_site_aniso_U_23
_atom_site_aniso_U_13
_atom_site_aniso_U_12
Cu1 0.0469(5) 0.0368(5) 0.0560(6) 0.0240(4) 0.0081(4) -0.0022(3)
N2 0.030(2) 0.035(3) 0.048(3) 0.020(2) 0.005(2) -0.002(2)
N4 0.040(3) 0.037(3) 0.039(3) 0.011(2) 0.012(2) -0.003(2)
N1 0.035(3) 0.050(3) 0.066(4) 0.037(3) 0.011(2) -0.002(2)
N3 0.052(3) 0.038(3) 0.047(3) 0.016(2) 0.008(3) 0.000(2)
N5 0.056(3) 0.034(3) 0.059(4) 0.021(3) 0.023(3) 0.005(2)
N6 0.083(5) 0.034(3) 0.087(5) 0.023(3) 0.045(4) 0.002(3)
N7 0.076(4) 0.059(4) 0.069(4) 0.035(3) -0.006(3) -0.033(3)
C3 0.038(3) 0.046(4) 0.045(4) 0.021(3) 0.002(3) 0.002(3)
C11 0.031(3) 0.034(3) 0.053(4) 0.018(3) 0.007(3) -0.001(2)
C12 0.039(3) 0.049(4) 0.049(4) 0.013(3) 0.001(3) -0.001(3)
C8 0.042(3) 0.046(4) 0.039(3) 0.011(3) 0.004(3) -0.011(3)
C13 0.042(4) 0.052(4) 0.070(5) 0.005(4) 0.002(3) 0.000(3)
C4 0.050(4) 0.038(4) 0.075(5) 0.023(3) 0.005(4) 0.006(3)
C2 0.044(4) 0.074(5) 0.073(5) 0.045(4) 0.014(4) 0.017(4)
C9 0.056(4) 0.060(4) 0.052(4) 0.023(4) 0.015(3) -0.009(3)
C6 0.072(5) 0.047(4) 0.068(5) 0.012(4) 0.016(4) -0.001(4)
C1 0.030(3) 0.068(5) 0.082(5) 0.045(4) 0.003(3) -0.001(3)
C7 0.075(5) 0.055(4) 0.048(4) 0.000(3) 0.023(4) -0.006(4)
C27 0.042(4) 0.056(5) 0.104(7) 0.049(5) 0.017(4) 0.002(3)
C19 0.046(4) 0.079(6) 0.078(6) 0.046(5) 0.000(4) 0.005(4)
C15 0.036(3) 0.061(4) 0.086(5) 0.049(4) 0.016(4) 0.013(3)
C26 0.052(4) 0.059(5) 0.105(7) 0.052(5) -0.018(4) -0.018(4)
C14 0.078(6) 0.069(6) 0.106(7) -0.006(5) 0.048(6) -0.023(5)
C28 0.053(5) 0.053(5) 0.154(10) 0.040(6) 0.039(6) 0.005(4)
C5 0.040(4) 0.099(7) 0.171(10) 0.092(8) 0.036(5) 0.013(4)
C25 0.125(8) 0.043(4) 0.056(5) 0.023(4) 0.016(5) -0.026(5)
N8 0.286(15) 0.060(5) 0.057(5) 0.021(4) 0.023(7) -0.087(7)
C17 0.074(6) 0.052(5) 0.195(12) 0.060(7) 0.070(8) 0.033(5)
C16 0.047(5) 0.070(6) 0.204(13) 0.080(7) 0.034(6) 0.012(4)
C10 0.145(10) 0.049(5) 0.069(6) 0.012(4) 0.028(6) 0.015(5)
B1 0.040(4) 0.050(5) 0.056(5) 0.003(4) -0.002(4) -0.001(4)
C18 0.101(9) 0.052(6) 0.41(3) 0.068(11) 0.102(14) 0.019(6)
F1 0.146(7) 0.201(9) 0.117(6) 0.045(6) 0.066(5) 0.080(7)
F2 0.147(8) 0.371(17) 0.147(8) -0.159(10) -0.047(7) 0.049(10)
F3 0.313(17) 0.192(11) 0.237(12) 0.010(9) 0.072(12) 0.174(12)
F4 0.39(2) 0.165(10) 0.335(17) -0.043(10) 0.229(17) -0.178(12)
C24 0.121(9) 0.121(9) 0.075(6) 0.059(6) -0.035(6) -0.077(7)
C20 0.29(2) 0.104(8) 0.054(6) 0.041(6) -0.052(8) -0.143(11)
C22 1.25(9) 0.090(9) 0.060(8) -0.007(7) 0.09(2) -0.29(2)
C21 0.245(19) 0.071(7) 0.103(9) 0.009(6) 0.053(10) -0.031(9)
C23 0.89(7) 0.068(10) 0.153(19) 0.009(11) 0.06(3) -0.09(2)

loop_
_atom_type_symbol
_atom_type_description
_atom_type_scat_dispersion_real
_atom_type_scat_dispersion_imag
_atom_type_scat_source
C C 0.0033 0.0016 'International Tables Vol C Tables 4.2.6.8 and 6.1.1.4'
H H 0.0000 0.0000 'International Tables Vol C Tables 4.2.6.8 and 6.1.1.4'
B B 0.0013 0.0007 'International Tables Vol C Tables 4.2.6.8 and 6.1.1.4'
Cu Cu 0.3201 1.2651 'International Tables Vol C Tables 4.2.6.8 and 6.1.1.4'
F F 0.0171 0.0103 'International Tables Vol C Tables 4.2.6.8 and 6.1.1.4'
N N 0.0061 0.0033 'International Tables Vol C Tables 4.2.6.8 and 6.1.1.4'

loop_
_geom_angle_atom_site_label_1
_geom_angle_atom_site_label_2
_geom_angle_atom_site_label_3
_geom_angle
_geom_angle_site_symmetry_1
_geom_angle_site_symmetry_3
_geom_angle_publ_flag
N5 Cu1 N1 146.1(2) . . ?
N5 Cu1 N7 94.2(3) . . ?
N1 Cu1 N7 106.2(3) . . ?
N5 Cu1 N3 108.2(2) . . ?
N1 Cu1 N3 93.6(2) . . ?
N7 Cu1 N3 102.6(3) . . ?
C3 N2 N1 111.8(5) . . ?
C3 N2 C11 126.5(5) . . ?
N1 N2 C11 120.3(5) . . ?
N3 N4 C8 113.0(5) . . ?
N3 N4 C11 118.9(5) . . ?
C8 N4 C11 127.7(5) . . ?
C1 N1 N2 104.3(5) . . ?
C1 N1 Cu1 129.9(4) . . ?
N2 N1 Cu1 123.2(4) . . ?
N4 N3 C6 104.9(5) . . ?
N4 N3 Cu1 116.7(4) . . ?
C6 N3 Cu1 126.5(5) . . ?
C15 N5 N6 106.4(6) . . ?
C15 N5 Cu1 127.1(4) . . ?
N6 N5 Cu1 121.1(5) . . ?
N5 N6 C25 120.6(7) . . ?
N5 N6 C17 109.4(8) . . ?
C25 N6 C17 128.9(7) . . ?
C20 N7 N8 108.8(8) . . ?
C20 N7 Cu1 127.3(5) . . ?
N8 N7 Cu1 117.8(6) . . ?
N2 C3 C2 105.9(5) . . ?
N2 C3 C4 123.7(6) . . ?
C2 C3 C4 130.4(6) . . ?
N2 C11 N4 110.8(5) . . ?
N2 C11 C12 111.8(5) . . ?
N4 C11 C12 111.6(5) . . ?
N2 C11 H11 107.5 . . ?
N4 C11 H11 107.4 . . ?
C12 C11 H11 107.5 . . ?
C13 C12 C11 112.3(6) . . ?
C13 C12 H12A 109.2 . . ?
C11 C12 H12A 109.2 . . ?
C13 C12 H12B 109.1 . . ?
C11 C12 H12B 109.1 . . ?
H12A C12 H12B 107.9 . . ?
C7 C8 N4 105.5(6) . . ?
C7 C8 C9 131.9(6) . . ?
N4 C8 C9 122.6(6) . . ?
C14 C13 C12 128.2(8) . . ?
C14 C13 H13 115.8 . . ?
C12 C13 H13 116.0 . . ?
C3 C4 H4A 109.4 . . ?
C3 C4 H4B 109.5 . . ?
H4A C4 H4B 109.5 . . ?
C3 C4 H4C 109.5 . . ?
H4A C4 H4C 109.5 . . ?
H4B C4 H4C 109.5 . . ?
C1 C2 C3 106.0(6) . . ?
C1 C2 H2 127.0 . . ?
C3 C2 H2 127.0 . . ?
C8 C9 H9A 109.5 . . ?
C8 C9 H9B 109.5 . . ?
H9A C9 H9B 109.5 . . ?
C8 C9 H9C 109.5 . . ?
H9A C9 H9C 109.5 . . ?
H9B C9 H9C 109.5 . . ?
N3 C6 C7 110.0(7) . . ?
N3 C6 C10 120.5(7) . . ?
C7 C6 C10 129.5(8) . . ?
N1 C1 C2 112.1(6) . . ?
N1 C1 C5 120.3(6) . . ?
C2 C1 C5 127.6(7) . . ?
C8 C7 C6 106.6(6) . . ?
C8 C7 H7 126.7 . . ?
C6 C7 H7 126.7 . . ?
C28 C27 C26 126.2(8) . . ?
C28 C27 H27 116.8 . . ?
C26 C27 H27 116.9 . . ?
C15 C19 H19A 109.5 . . ?
C15 C19 H19B 109.4 . . ?
H19A C19 H19B 109.5 . . ?
C15 C19 H19C 109.5 . . ?
H19A C19 H19C 109.5 . . ?
H19B C19 H19C 109.5 . . ?
N5 C15 C16 108.8(8) . . ?
N5 C15 C19 122.1(6) . . ?
C16 C15 C19 129.1(8) . . ?
C27 C26 C25 114.8(7) . . ?
C27 C26 H26A 108.6 . . ?
C25 C26 H26A 108.6 . . ?
C27 C26 H26B 108.6 . . ?
C25 C26 H26B 108.5 . . ?
H26A C26 H26B 107.6 . . ?
C13 C14 H14A 119.9 . . ?
C13 C14 H14B 120.1 . . ?
H14A C14 H14B 120.0 . . ?
C27 C28 H28A 119.9 . . ?
C27 C28 H28B 120.1 . . ?
H28A C28 H28B 120.0 . . ?
C1 C5 H5A 109.4 . . ?
C1 C5 H5B 109.5 . . ?
H5A C5 H5B 109.5 . . ?
C1 C5 H5C 109.6 . . ?
H5A C5 H5C 109.5 . . ?
H5B C5 H5C 109.5 . . ?
N6 C25 N8 111.5(8) . . ?
N6 C25 C26 113.4(7) . . ?
N8 C25 C26 111.2(10) . . ?
N6 C25 H25 106.7 . . ?
N8 C25 H25 106.7 . . ?
C26 C25 H25 106.8 . . ?
N7 N8 C25 121.5(7) . . ?
N7 N8 C22 107.4(11) . . ?
C25 N8 C22 128.6(8) . . ?
C16 C17 N6 107.0(8) . . ?
C16 C17 C18 132.8(11) . . ?
N6 C17 C18 120.2(13) . . ?
C17 C16 C15 108.4(9) . . ?
C17 C16 H16 125.8 . . ?
C15 C16 H16 125.8 . . ?
C6 C10 H10A 109.4 . . ?
C6 C10 H10B 109.5 . . ?
H10A C10 H10B 109.5 . . ?
C6 C10 H10C 109.5 . . ?
H10A C10 H10C 109.5 . . ?
H10B C10 H10C 109.5 . . ?
F4 B1 F2 117.2(14) . . ?
F4 B1 F3 101.8(13) . . ?
F2 B1 F3 107.1(11) . . ?
F4 B1 F1 104.4(10) . . ?
F2 B1 F1 111.2(8) . . ?
F3 B1 F1 115.0(9) . . ?
C17 C18 H18A 109.3 . . ?
C17 C18 H18B 109.6 . . ?
H18A C18 H18B 109.5 . . ?
C17 C18 H18C 109.5 . . ?
H18A C18 H18C 109.5 . . ?
H18B C18 H18C 109.5 . . ?
C20 C24 H24A 109.7 . . ?
C20 C24 H24B 109.6 . . ?
H24A C24 H24B 109.5 . . ?
C20 C24 H24C 109.1 . . ?
H24A C24 H24C 109.5 . . ?
H24B C24 H24C 109.5 . . ?
N7 C20 C24 123.1(10) . . ?
N7 C20 C21 109.8(8) . . ?
C24 C20 C21 119.2(12) . . ?
C21 C22 C23 119(3) . . ?
C21 C22 N8 106.9(14) . . ?
C23 C22 N8 123.0(13) . . ?
C22 C21 C20 93.7(15) . . ?
C22 C21 H21 133.8 . . ?
C20 C21 H21 132.4 . . ?
C22 C23 H23A 113.5 . . ?
C22 C23 H23B 117.1 . . ?
H23A C23 H23B 105.5 . . ?
C22 C23 H23C 108.8 . . ?
H23A C23 H23C 107.0 . . ?
H23B C23 H23C 104.1 . . ?

loop_
_geom_bond_atom_site_label_1
_geom_bond_atom_site_label_2
_geom_bond_distance
_geom_bond_site_symmetry_2
_geom_bond_publ_flag
Cu1 N5 2.006(6) . ?
Cu1 N1 1.995(6) . ?
Cu1 N7 2.136(7) . ?
Cu1 N3 2.162(6) . ?
N2 C3 1.353(8) . ?
N2 N1 1.375(6) . ?
N2 C11 1.473(8) . ?
N4 N3 1.367(7) . ?
N4 C8 1.357(8) . ?
N4 C11 1.464(8) . ?
N1 C1 1.323(9) . ?
N3 C6 1.328(10) . ?
N5 C15 1.340(9) . ?
N5 N6 1.369(8) . ?
N6 C25 1.450(13) . ?
N6 C17 1.388(12) . ?
N7 C20 1.296(11) . ?
N7 N8 1.359(10) . ?
C3 C2 1.380(9) . ?
C3 C4 1.492(9) . ?
C11 C12 1.522(9) . ?
C11 H11 0.9800 . ?
C12 C13 1.492(10) . ?
C12 H12A 0.9700 . ?
C12 H12B 0.9700 . ?
C8 C7 1.365(10) . ?
C8 C9 1.506(9) . ?
C13 C14 1.274(11) . ?
C13 H13 0.9300 . ?
C4 H4A 0.9600 . ?
C4 H4B 0.9600 . ?
C4 H4C 0.9600 . ?
C2 C1 1.378(9) . ?
C2 H2 0.9300 . ?
C9 H9A 0.9600 . ?
C9 H9B 0.9600 . ?
C9 H9C 0.9600 . ?
C6 C7 1.425(10) . ?
C6 C10 1.475(11) . ?
C1 C5 1.511(9) . ?
C7 H7 0.9300 . ?
C27 C28 1.272(13) . ?
C27 C26 1.480(11) . ?
C27 H27 0.9300 . ?
C19 C15 1.483(11) . ?
C19 H19A 0.9600 . ?
C19 H19B 0.9600 . ?
C19 H19C 0.9600 . ?
C15 C16 1.401(10) . ?
C26 C25 1.501(14) . ?
C26 H26A 0.9700 . ?
C26 H26B 0.9700 . ?
C14 H14A 0.9300 . ?
C14 H14B 0.9300 . ?
C28 H28A 0.9300 . ?
C28 H28B 0.9300 . ?
C5 H5A 0.9600 . ?
C5 H5B 0.9600 . ?
C5 H5C 0.9600 . ?
C25 N8 1.457(11) . ?
C25 H25 0.9800 . ?
N8 C22 1.312(18) . ?
C17 C16 1.323(17) . ?
C17 C18 1.543(13) . ?
C16 H16 0.9300 . ?
C10 H10A 0.9600 . ?
C10 H10B 0.9600 . ?
C10 H10C 0.9600 . ?
B1 F4 1.169(10) . ?
B1 F2 1.258(12) . ?
B1 F3 1.329(12) . ?
B1 F1 1.367(11) . ?
C18 H18A 0.9600 . ?
C18 H18B 0.9600 . ?
C18 H18C 0.9600 . ?
C24 C20 1.487(13) . ?
C24 H24A 0.9600 . ?
C24 H24B 0.9600 . ?
C24 H24C 0.9600 . ?
C20 C21 1.408(16) . ?
C22 C21 1.58(3) . ?
C22 C23 1.48(2) . ?
C21 H21 0.9300 . ?
C23 H23A 0.9977 . ?
C23 H23B 1.0110 . ?
C23 H23C 0.9836 . ?
